data_4131191
loop_
_publ_author_name
'Bertermann, R\"udiger'
'B\"ohnke, Julian'
'Braunschweig, Holger'
'Dewhurst, Rian D.'
'Kupfer, Thomas'
'Muessig, Jonas H.'
'Pentecost, Leanne'
'Radacki, Krzysztof'
'Sen, Sakya S.'
'Vargas, Alfredo'

_publ_section_title
;
 Dynamic, Reversible Oxidative Addition of Highly Polar Bonds to a
 Transition Metal.
;
_journal_issue 49
_journal_name_full 'Journal of the American Chemical Society'
_journal_page_first 16140
_journal_page_last 16147
_journal_paper_doi 10.1021/jacs.6b10609
_journal_volume 138
_journal_year 2016
_chemical_formula_moiety 'C28 H51 Br3 In N2 P Pt'
_chemical_formula_sum 'C28 H51 Br3 In N2 P Pt'
_chemical_formula_weight 996.31
_space_group_crystal_system monoclinic
_space_group_IT_number 14
_space_group_name_Hall '-P 2yn'
_space_group_name_H-M_alt 'P 1 21/n 1'
_atom_sites_solution_hydrogens geom
_atom_sites_solution_primary iterative
_atom_sites_solution_secondary difmap
_audit_creation_method SHELXL-2014/7
_cell_angle_alpha 90
_cell_angle_beta 105.01(4)
_cell_angle_gamma 90
_cell_formula_units_Z 4
_cell_length_a 12.626(12)
_cell_length_b 20.121(16)
_cell_length_c 14.367(10)
_cell_measurement_reflns_used 9986
_cell_measurement_temperature 170(2)
_cell_measurement_theta_max 26.63
_cell_measurement_theta_min 2.50
_cell_volume 3525(5)
_computing_cell_refinement 'Saint+ ver. V8.37A (Bruker AXS)'
_computing_data_collection 'APEX2 ver. 2014.9 (Bruker AXS)'
_computing_data_reduction 'Saint+ ver. V8.37A (Bruker AXS)'
_computing_molecular_graphics 'ShelXLe (Huebschle et all, 2011)'
_computing_publication_material 'SHELXL-2014/7 (Sheldrick, 2014)'
_computing_structure_refinement 'SHELXL-2014/7 (Sheldrick, 2014)'
_computing_structure_solution 'SHELXT (Sheldrick, 2014)'
_diffrn_ambient_temperature 170(2)
_diffrn_detector 'CCD area detector (Apex2)'
_diffrn_detector_area_resol_mean 8.333
_diffrn_measured_fraction_theta_full 1.000
_diffrn_measured_fraction_theta_max 1.000
_diffrn_measurement_device_type 'Bruker X8-APEX II'
_diffrn_measurement_method '\f and \w scans'
_diffrn_radiation_monochromator 'multi-layer mirror'
_diffrn_radiation_type MoK\a
_diffrn_radiation_wavelength 0.71073
_diffrn_reflns_av_R_equivalents 0.1363
_diffrn_reflns_av_unetI/netI 0.0635
_diffrn_reflns_Laue_measured_fraction_full 1.000
_diffrn_reflns_Laue_measured_fraction_max 1.000
_diffrn_reflns_limit_h_max 15
_diffrn_reflns_limit_h_min -15
_diffrn_reflns_limit_k_max 25
_diffrn_reflns_limit_k_min -25
_diffrn_reflns_limit_l_max 18
_diffrn_reflns_limit_l_min -18
_diffrn_reflns_number 78900
_diffrn_reflns_point_group_measured_fraction_full 1.000
_diffrn_reflns_point_group_measured_fraction_max 1.000
_diffrn_reflns_theta_full 26.000
_diffrn_reflns_theta_max 26.728
_diffrn_reflns_theta_min 1.783
_diffrn_source 'rotating-anode (Nonius FR-591)'
_exptl_absorpt_coefficient_mu 8.082
_exptl_absorpt_correction_T_max 0.6558
_exptl_absorpt_correction_T_min 0.3448
_exptl_absorpt_correction_type multi-scan
_exptl_absorpt_process_details 'SadAbs 2014/5 (Bruker AXS)'
_exptl_crystal_colour colourless
_exptl_crystal_density_diffrn 1.877
_exptl_crystal_description plate
_exptl_crystal_F_000 1920
_exptl_crystal_size_max 0.115
_exptl_crystal_size_mid 0.10
_exptl_crystal_size_min 0.04
_refine_diff_density_max 1.270
_refine_diff_density_min -2.103
_refine_diff_density_rms 0.182
_refine_ls_extinction_method none
_refine_ls_goodness_of_fit_ref 1.060
_refine_ls_hydrogen_treatment constr
_refine_ls_matrix_type full
_refine_ls_number_parameters 331
_refine_ls_number_reflns 7479
_refine_ls_number_restraints 0
_refine_ls_restrained_S_all 1.060
_refine_ls_R_factor_all 0.0607
_refine_ls_R_factor_gt 0.0389
_refine_ls_shift/su_max 0.001
_refine_ls_shift/su_mean 0.000
_refine_ls_structure_factor_coef Fsqd
_refine_ls_weighting_details 'w=1/[\s^2^(Fo^2^)+(0.0286P)^2^+5.6464P] where P=(Fo^2^+2Fc^2^)/3'
_refine_ls_weighting_scheme calc
_refine_ls_wR_factor_gt 0.0755
_refine_ls_wR_factor_ref 0.0841
_reflns_Friedel_coverage 0.000
_reflns_number_gt 5948
_reflns_number_total 7479
_reflns_threshold_expression 'I > 2\s(I)'
_cod_data_source_file ja6b10609_si_002.cif
_cod_data_source_block 8
_cod_original_sg_symbol_H-M 'P 21/n'
_cod_database_code 4131191
_shelx_shelxl_version_number 2014/7
_shelx_space_group_comment
;
The symmetry employed for this shelxl refinement is uniquely defined
by the following loop, which should always be used as a source of
symmetry information in preference to the above space-group names.
They are only intended as comments.
;
_shelx_estimated_absorpt_t_min 0.457
_shelx_estimated_absorpt_t_max 0.738

loop_
_space_group_symop_operation_xyz
'x, y, z'
'-x+1/2, y+1/2, -z+1/2'
'-x, -y, -z'
'x-1/2, -y-1/2, z-1/2'

loop_
_atom_site_label
_atom_site_type_symbol
_atom_site_fract_x
_atom_site_fract_y
_atom_site_fract_z
_atom_site_U_iso_or_equiv
_atom_site_adp_type
_atom_site_occupancy
_atom_site_site_symmetry_order
_atom_site_calc_flag
_atom_site_refinement_flags_posn
_atom_site_refinement_flags_adp
Pt1 Pt 0.53986(2) 0.43445(2) 0.29681(2) 0.01638(7) Uani 1 1 d . .
P1 P 0.71485(12) 0.46921(7) 0.38838(10) 0.0149(3) Uani 1 1 d . .
N1 N 0.4999(4) 0.5567(2) 0.1618(3) 0.0203(11) Uani 1 1 d . .
C1 C 0.5134(5) 0.5113(3) 0.2124(4) 0.0172(12) Uani 1 1 d . .
Br1 Br 0.21353(5) 0.35353(3) 0.28348(4) 0.02644(15) Uani 1 1 d . .
In1 In 0.35455(3) 0.38640(2) 0.19247(3) 0.01673(10) Uani 1 1 d . .
C2 C 0.5420(4) 0.3492(3) 0.3618(4) 0.0186(12) Uani 1 1 d . .
Br2 Br 0.39935(5) 0.27436(3) 0.12254(4) 0.02439(14) Uani 1 1 d . .
N2 N 0.5418(4) 0.2974(2) 0.3953(3) 0.0220(11) Uani 1 1 d . .
Br3 Br 0.24186(5) 0.45255(3) 0.04915(4) 0.02405(14) Uani 1 1 d . .
C3 C 0.4844(5) 0.6157(3) 0.0995(4) 0.0258(14) Uani 1 1 d . .
C4 C 0.5970(5) 0.6478(3) 0.1145(4) 0.0312(16) Uani 1 1 d . .
H01F H 0.5915 0.6862 0.0715 0.047 Uiso 1 1 calc R U
H01G H 0.6485 0.6154 0.1001 0.047 Uiso 1 1 calc R U
H01H H 0.6234 0.6625 0.1816 0.047 Uiso 1 1 calc R U
C6 C 0.4043(6) 0.6615(3) 0.1317(5) 0.047(2) Uani 1 1 d . .
H01L H 0.3948 0.7025 0.0935 0.071 Uiso 1 1 calc R U
H01M H 0.4333 0.6724 0.2000 0.071 Uiso 1 1 calc R U
H01N H 0.3334 0.6391 0.1221 0.071 Uiso 1 1 calc R U
C20 C 0.6755(5) 0.4117(3) 0.6570(4) 0.0307(15) Uani 1 1 d . .
H016 H 0.6158 0.4201 0.6887 0.037 Uiso 1 1 calc R U
H017 H 0.6774 0.3634 0.6445 0.037 Uiso 1 1 calc R U
C21 C 0.7843(5) 0.4331(3) 0.7238(4) 0.0291(15) Uani 1 1 d . .
H00Z H 0.7988 0.4071 0.7843 0.035 Uiso 1 1 calc R U
H010 H 0.7807 0.4807 0.7403 0.035 Uiso 1 1 calc R U
C22 C 0.8772(5) 0.4223(3) 0.6755(4) 0.0258(14) Uani 1 1 d . .
H22 H 0.8848 0.3742 0.6640 0.031 Uiso 1 1 calc R U
H00L H 0.9471 0.4381 0.7186 0.031 Uiso 1 1 calc R U
C23 C 0.8542(5) 0.4598(3) 0.5796(4) 0.0244(14) Uani 1 1 d . .
H00S H 0.8520 0.5082 0.5916 0.029 Uiso 1 1 calc R U
H00T H 0.9140 0.4512 0.5482 0.029 Uiso 1 1 calc R U
C24 C 0.8220(5) 0.4347(3) 0.3361(4) 0.0179(12) Uani 1 1 d . .
H24 H 0.8951 0.4486 0.3776 0.021 Uiso 1 1 calc R U
C25 C 0.8983(6) 0.4343(3) 0.1891(4) 0.0295(15) Uani 1 1 d . .
H00M H 0.8867 0.4515 0.1226 0.035 Uiso 1 1 calc R U
H00N H 0.9714 0.4492 0.2271 0.035 Uiso 1 1 calc R U
C26 C 0.8946(6) 0.3595(3) 0.1868(4) 0.0354(17) Uani 1 1 d . .
H00I H 0.9552 0.3425 0.1614 0.042 Uiso 1 1 calc R U
H26 H 0.8246 0.3447 0.1429 0.042 Uiso 1 1 calc R U
C27 C 0.9048(6) 0.3309(3) 0.2861(5) 0.0385(18) Uani 1 1 d . .
H018 H 0.9786 0.3413 0.3277 0.046 Uiso 1 1 calc R U
H019 H 0.8978 0.2820 0.2811 0.046 Uiso 1 1 calc R U
C28 C 0.8183(6) 0.3581(3) 0.3331(5) 0.0320(16) Uani 1 1 d . .
H01A H 0.8316 0.3404 0.3994 0.038 Uiso 1 1 calc R U
H01B H 0.7446 0.3432 0.2961 0.038 Uiso 1 1 calc R U
C5 C 0.8100(5) 0.4625(3) 0.2338(4) 0.0249(14) Uani 1 1 d . .
H00A H 0.7366 0.4510 0.1924 0.030 Uiso 1 1 calc R U
H00D H 0.8160 0.5115 0.2368 0.030 Uiso 1 1 calc R U
C9 C 0.5899(5) 0.2240(3) 0.5334(4) 0.0284(15) Uani 1 1 d . .
H013 H 0.5919 0.1776 0.5547 0.043 Uiso 1 1 calc R U
H014 H 0.5440 0.2500 0.5655 0.043 Uiso 1 1 calc R U
H015 H 0.6644 0.2421 0.5500 0.043 Uiso 1 1 calc R U
C15 C 0.7772(6) 0.6983(3) 0.4450(4) 0.0349(17) Uani 1 1 d . .
H011 H 0.8064 0.6954 0.5158 0.042 Uiso 1 1 calc R U
H012 H 0.7763 0.7457 0.4266 0.042 Uiso 1 1 calc R U
C14 C 0.6619(6) 0.6716(3) 0.4172(5) 0.0337(16) Uani 1 1 d . .
H00O H 0.6290 0.6798 0.3477 0.040 Uiso 1 1 calc R U
H00P H 0.6171 0.6953 0.4539 0.040 Uiso 1 1 calc R U
C13 C 0.6602(5) 0.5965(3) 0.4377(4) 0.0246(14) Uani 1 1 d . .
H00Q H 0.6863 0.5885 0.5079 0.029 Uiso 1 1 calc R U
H00R H 0.5842 0.5795 0.4155 0.029 Uiso 1 1 calc R U
C8 C 0.5422(5) 0.2273(3) 0.4250(4) 0.0236(14) Uani 1 1 d . .
C7 C 0.4405(6) 0.5921(3) -0.0037(4) 0.0383(18) Uani 1 1 d . .
H01C H 0.4311 0.6303 -0.0474 0.057 Uiso 1 1 calc R U
H01D H 0.3696 0.5701 -0.0106 0.057 Uiso 1 1 calc R U
H01E H 0.4924 0.5606 -0.0196 0.057 Uiso 1 1 calc R U
C10 C 0.6129(6) 0.1910(3) 0.3711(5) 0.0438(19) Uani 1 1 d . .
H01I H 0.6124 0.1434 0.3850 0.066 Uiso 1 1 calc R U
H01J H 0.6882 0.2079 0.3918 0.066 Uiso 1 1 calc R U
H01K H 0.5839 0.1983 0.3018 0.066 Uiso 1 1 calc R U
C12 C 0.7336(5) 0.5597(3) 0.3857(4) 0.0202(13) Uani 1 1 d . .
H12 H 0.7060 0.5725 0.3164 0.024 Uiso 1 1 calc R U
C11 C 0.4245(6) 0.2028(3) 0.3947(4) 0.0330(16) Uani 1 1 d . .
H00U H 0.4218 0.1560 0.4128 0.049 Uiso 1 1 calc R U
H00V H 0.3962 0.2074 0.3247 0.049 Uiso 1 1 calc R U
H00W H 0.3794 0.2294 0.4269 0.049 Uiso 1 1 calc R U
C17 C 0.8505(5) 0.5866(3) 0.4171(4) 0.0252(14) Uani 1 1 d . .
H00E H 0.8811 0.5784 0.4868 0.030 Uiso 1 1 calc R U
H17 H 0.8969 0.5630 0.3817 0.030 Uiso 1 1 calc R U
C16 C 0.8519(6) 0.6605(3) 0.3970(5) 0.0332(16) Uani 1 1 d . .
H00X H 0.9277 0.6775 0.4209 0.040 Uiso 1 1 calc R U
H00Y H 0.8283 0.6681 0.3266 0.040 Uiso 1 1 calc R U
C19 C 0.6518(5) 0.4497(3) 0.5612(4) 0.0271(14) Uani 1 1 d . .
H19 H 0.5817 0.4342 0.5181 0.033 Uiso 1 1 calc R U
H00H H 0.6453 0.4978 0.5729 0.033 Uiso 1 1 calc R U
C18 C 0.7454(5) 0.4377(3) 0.5131(4) 0.0177(12) Uani 1 1 d . .
H18 H 0.7510 0.3883 0.5078 0.021 Uiso 1 1 calc R U

loop_
_atom_site_aniso_label
_atom_site_aniso_U_11
_atom_site_aniso_U_22
_atom_site_aniso_U_33
_atom_site_aniso_U_23
_atom_site_aniso_U_13
_atom_site_aniso_U_12
Pt1 0.01622(13) 0.01596(12) 0.01784(12) 0.00247(9) 0.00599(9) -0.00086(9)
P1 0.0140(8) 0.0156(7) 0.0165(7) 0.0001(6) 0.0065(6) 0.0005(6)
N1 0.021(3) 0.019(3) 0.021(2) 0.000(2) 0.007(2) 0.000(2)
C1 0.014(3) 0.021(3) 0.019(3) -0.006(2) 0.010(2) -0.003(2)
Br1 0.0242(4) 0.0347(4) 0.0243(3) 0.0003(3) 0.0132(3) -0.0041(3)
In1 0.0168(2) 0.0165(2) 0.0177(2) 0.00134(15) 0.00602(16) -0.00064(16)
C2 0.009(3) 0.027(3) 0.020(3) 0.000(2) 0.003(2) 0.000(2)
Br2 0.0311(4) 0.0188(3) 0.0261(3) 0.0009(2) 0.0126(3) 0.0050(3)
N2 0.024(3) 0.015(3) 0.027(3) 0.008(2) 0.007(2) 0.001(2)
Br3 0.0267(4) 0.0200(3) 0.0229(3) 0.0036(2) 0.0019(3) 0.0009(2)
C3 0.033(4) 0.020(3) 0.027(3) 0.015(3) 0.012(3) 0.000(3)
C4 0.045(4) 0.027(3) 0.022(3) 0.000(3) 0.010(3) -0.012(3)
C6 0.054(5) 0.042(4) 0.056(5) 0.029(4) 0.031(4) 0.023(4)
C20 0.033(4) 0.035(4) 0.030(3) 0.008(3) 0.019(3) 0.008(3)
C21 0.038(4) 0.029(3) 0.020(3) 0.004(3) 0.007(3) 0.009(3)
C22 0.028(4) 0.026(3) 0.021(3) 0.001(2) 0.002(3) 0.000(3)
C23 0.019(3) 0.032(3) 0.023(3) 0.005(3) 0.006(3) 0.003(3)
C24 0.015(3) 0.020(3) 0.020(3) -0.001(2) 0.006(2) 0.003(2)
C25 0.033(4) 0.033(4) 0.029(3) 0.000(3) 0.019(3) 0.004(3)
C26 0.033(4) 0.044(4) 0.033(4) -0.012(3) 0.017(3) 0.003(3)
C27 0.046(5) 0.020(3) 0.062(5) 0.000(3) 0.036(4) 0.009(3)
C28 0.041(4) 0.021(3) 0.044(4) 0.000(3) 0.028(3) 0.002(3)
C5 0.034(4) 0.024(3) 0.021(3) 0.001(3) 0.015(3) 0.006(3)
C9 0.027(4) 0.030(4) 0.031(3) 0.009(3) 0.011(3) 0.005(3)
C15 0.055(5) 0.020(3) 0.028(3) -0.001(3) 0.008(3) -0.004(3)
C14 0.041(4) 0.029(4) 0.032(4) -0.005(3) 0.011(3) 0.010(3)
C13 0.023(4) 0.023(3) 0.033(3) -0.008(3) 0.016(3) -0.003(3)
C8 0.031(4) 0.015(3) 0.027(3) 0.011(2) 0.011(3) 0.004(3)
C7 0.039(4) 0.041(4) 0.030(4) 0.011(3) 0.002(3) -0.019(3)
C10 0.062(5) 0.042(4) 0.038(4) 0.013(3) 0.032(4) 0.025(4)
C12 0.016(3) 0.021(3) 0.024(3) -0.004(2) 0.007(2) 0.003(2)
C11 0.047(5) 0.020(3) 0.032(3) 0.003(3) 0.009(3) -0.006(3)
C17 0.021(4) 0.024(3) 0.032(3) 0.000(3) 0.007(3) 0.001(3)
C16 0.037(4) 0.028(4) 0.034(4) 0.002(3) 0.008(3) -0.007(3)
C19 0.022(4) 0.040(4) 0.021(3) 0.006(3) 0.010(3) 0.006(3)
C18 0.020(3) 0.020(3) 0.016(3) -0.001(2) 0.009(2) 0.000(2)

loop_
_atom_type_symbol
_atom_type_description
_atom_type_scat_dispersion_real
_atom_type_scat_dispersion_imag
_atom_type_scat_source
C C 0.0033 0.0016 'International Tables Vol C Tables 4.2.6.8 and 6.1.1.4'
H H 0.0000 0.0000 'International Tables Vol C Tables 4.2.6.8 and 6.1.1.4'
N N 0.0061 0.0033 'International Tables Vol C Tables 4.2.6.8 and 6.1.1.4'
P P 0.1023 0.0942 'International Tables Vol C Tables 4.2.6.8 and 6.1.1.4'
Br Br -0.2901 2.4595 'International Tables Vol C Tables 4.2.6.8 and 6.1.1.4'
In In -0.7276 1.3100 'International Tables Vol C Tables 4.2.6.8 and 6.1.1.4'
Pt Pt -1.7033 8.3905 'International Tables Vol C Tables 4.2.6.8 and 6.1.1.4'

loop_
_geom_angle_atom_site_label_1
_geom_angle_atom_site_label_2
_geom_angle_atom_site_label_3
_geom_angle
C1 Pt1 C2 168.3(2)
C1 Pt1 P1 95.55(17)
C2 Pt1 P1 95.67(16)
C1 Pt1 In1 87.29(17)
C2 Pt1 In1 81.29(16)
P1 Pt1 In1 174.98(4)
C12 P1 C24 104.6(3)
C12 P1 C18 111.4(3)
C24 P1 C18 106.0(3)
C12 P1 Pt1 112.82(19)
C24 P1 Pt1 109.88(19)
C18 P1 Pt1 111.63(19)
C1 N1 C3 178.4(6)
N1 C1 Pt1 178.5(5)
Br3 In1 Br1 103.36(6)
Br3 In1 Br2 105.84(5)
Br1 In1 Br2 102.97(4)
Br3 In1 Pt1 119.90(5)
Br1 In1 Pt1 116.18(6)
Br2 In1 Pt1 106.94(5)
N2 C2 Pt1 176.3(5)
C2 N2 C8 171.9(6)
N1 C3 C7 107.4(5)
N1 C3 C6 107.3(5)
C7 C3 C6 112.4(6)
N1 C3 C4 106.5(5)
C7 C3 C4 111.2(5)
C6 C3 C4 111.7(6)
C3 C4 H01F 109.5
C3 C4 H01G 109.5
H01F C4 H01G 109.5
C3 C4 H01H 109.5
H01F C4 H01H 109.5
H01G C4 H01H 109.5
C3 C6 H01L 109.5
C3 C6 H01M 109.5
H01L C6 H01M 109.5
C3 C6 H01N 109.5
H01L C6 H01N 109.5
H01M C6 H01N 109.5
C21 C20 C19 111.0(5)
C21 C20 H016 109.4
C19 C20 H016 109.4
C21 C20 H017 109.4
C19 C20 H017 109.4
H016 C20 H017 108.0
C20 C21 C22 110.4(5)
C20 C21 H00Z 109.6
C22 C21 H00Z 109.6
C20 C21 H010 109.6
C22 C21 H010 109.6
H00Z C21 H010 108.1
C21 C22 C23 110.5(5)
C21 C22 H22 109.6
C23 C22 H22 109.6
C21 C22 H00L 109.6
C23 C22 H00L 109.6
H22 C22 H00L 108.1
C18 C23 C22 110.5(5)
C18 C23 H00S 109.5
C22 C23 H00S 109.5
C18 C23 H00T 109.5
C22 C23 H00T 109.5
H00S C23 H00T 108.1
C28 C24 C5 109.9(5)
C28 C24 P1 111.6(4)
C5 C24 P1 110.5(4)
C28 C24 H24 108.3
C5 C24 H24 108.3
P1 C24 H24 108.3
C26 C25 C5 111.0(5)
C26 C25 H00M 109.4
C5 C25 H00M 109.4
C26 C25 H00N 109.4
C5 C25 H00N 109.4
H00M C25 H00N 108.0
C25 C26 C27 111.4(5)
C25 C26 H00I 109.3
C27 C26 H00I 109.3
C25 C26 H26 109.3
C27 C26 H26 109.3
H00I C26 H26 108.0
C26 C27 C28 112.7(6)
C26 C27 H018 109.1
C28 C27 H018 109.1
C26 C27 H019 109.1
C28 C27 H019 109.1
H018 C27 H019 107.8
C27 C28 C24 110.5(5)
C27 C28 H01A 109.6
C24 C28 H01A 109.6
C27 C28 H01B 109.6
C24 C28 H01B 109.6
H01A C28 H01B 108.1
C25 C5 C24 111.3(5)
C25 C5 H00A 109.4
C24 C5 H00A 109.4
C25 C5 H00D 109.4
C24 C5 H00D 109.4
H00A C5 H00D 108.0
C8 C9 H013 109.5
C8 C9 H014 109.5
H013 C9 H014 109.5
C8 C9 H015 109.5
H013 C9 H015 109.5
H014 C9 H015 109.5
C14 C15 C16 112.0(5)
C14 C15 H011 109.2
C16 C15 H011 109.2
C14 C15 H012 109.2
C16 C15 H012 109.2
H011 C15 H012 107.9
C15 C14 C13 111.1(5)
C15 C14 H00O 109.4
C13 C14 H00O 109.4
C15 C14 H00P 109.4
C13 C14 H00P 109.4
H00O C14 H00P 108.0
C12 C13 C14 110.0(5)
C12 C13 H00Q 109.7
C14 C13 H00Q 109.7
C12 C13 H00R 109.7
C14 C13 H00R 109.7
H00Q C13 H00R 108.2
N2 C8 C10 105.8(5)
N2 C8 C11 107.3(5)
C10 C8 C11 111.1(6)
N2 C8 C9 108.1(5)
C10 C8 C9 111.9(5)
C11 C8 C9 112.2(5)
C3 C7 H01C 109.5
C3 C7 H01D 109.5
H01C C7 H01D 109.5
C3 C7 H01E 109.5
H01C C7 H01E 109.5
H01D C7 H01E 109.5
C8 C10 H01I 109.5
C8 C10 H01J 109.5
H01I C10 H01J 109.5
C8 C10 H01K 109.5
H01I C10 H01K 109.5
H01J C10 H01K 109.5
C13 C12 C17 110.3(5)
C13 C12 P1 111.9(4)
C17 C12 P1 117.7(4)
C13 C12 H12 105.3
C17 C12 H12 105.3
P1 C12 H12 105.3
C8 C11 H00U 109.5
C8 C11 H00V 109.5
H00U C11 H00V 109.5
C8 C11 H00W 109.5
H00U C11 H00W 109.5
H00V C11 H00W 109.5
C16 C17 C12 110.5(5)
C16 C17 H00E 109.6
C12 C17 H00E 109.6
C16 C17 H17 109.6
C12 C17 H17 109.6
H00E C17 H17 108.1
C15 C16 C17 111.6(5)
C15 C16 H00X 109.3
C17 C16 H00X 109.3
C15 C16 H00Y 109.3
C17 C16 H00Y 109.3
H00X C16 H00Y 108.0
C18 C19 C20 109.4(5)
C18 C19 H19 109.8
C20 C19 H19 109.8
C18 C19 H00H 109.8
C20 C19 H00H 109.8
H19 C19 H00H 108.2
C23 C18 C19 110.3(5)
C23 C18 P1 115.9(4)
C19 C18 P1 113.1(4)
C23 C18 H18 105.5
C19 C18 H18 105.5
P1 C18 H18 105.5

loop_
_geom_bond_atom_site_label_1
_geom_bond_atom_site_label_2
_geom_bond_distance
Pt1 C1 1.940(6)
Pt1 C2 1.949(6)
Pt1 P1 2.366(2)
Pt1 In1 2.6152(19)
P1 C12 1.838(6)
P1 C24 1.844(6)
P1 C18 1.845(5)
N1 C1 1.153(7)
N1 C3 1.469(7)
Br1 In1 2.5541(18)
In1 Br3 2.5531(15)
In1 Br2 2.5895(17)
C2 N2 1.148(7)
N2 C8 1.474(7)
C3 C7 1.519(8)
C3 C6 1.525(9)
C3 C4 1.525(9)
C4 H01F 0.9800
C4 H01G 0.9800
C4 H01H 0.9800
C6 H01L 0.9800
C6 H01M 0.9800
C6 H01N 0.9800
C20 C21 1.520(9)
C20 C19 1.535(8)
C20 H016 0.9900
C20 H017 0.9900
C21 C22 1.525(9)
C21 H00Z 0.9900
C21 H010 0.9900
C22 C23 1.532(8)
C22 H22 0.9900
C22 H00L 0.9900
C23 C18 1.523(8)
C23 H00S 0.9900
C23 H00T 0.9900
C24 C28 1.542(8)
C24 C5 1.544(7)
C24 H24 1.0000
C25 C26 1.506(9)
C25 C5 1.532(8)
C25 H00M 0.9900
C25 H00N 0.9900
C26 C27 1.512(9)
C26 H00I 0.9900
C26 H26 0.9900
C27 C28 1.527(9)
C27 H018 0.9900
C27 H019 0.9900
C28 H01A 0.9900
C28 H01B 0.9900
C5 H00A 0.9900
C5 H00D 0.9900
C9 C8 1.519(8)
C9 H013 0.9800
C9 H014 0.9800
C9 H015 0.9800
C15 C14 1.506(9)
C15 C16 1.510(9)
C15 H011 0.9900
C15 H012 0.9900
C14 C13 1.541(8)
C14 H00O 0.9900
C14 H00P 0.9900
C13 C12 1.524(8)
C13 H00Q 0.9900
C13 H00R 0.9900
C8 C10 1.512(8)
C8 C11 1.519(9)
C7 H01C 0.9800
C7 H01D 0.9800
C7 H01E 0.9800
C10 H01I 0.9800
C10 H01J 0.9800
C10 H01K 0.9800
C12 C17 1.526(8)
C12 H12 1.0000
C11 H00U 0.9800
C11 H00V 0.9800
C11 H00W 0.9800
C17 C16 1.516(8)
C17 H00E 0.9900
C17 H17 0.9900
C16 H00X 0.9900
C16 H00Y 0.9900
C19 C18 1.534(8)
C19 H19 0.9900
C19 H00H 0.9900
C18 H18 1.0000

loop_
_geom_torsion_atom_site_label_1
_geom_torsion_atom_site_label_2
_geom_torsion_atom_site_label_3
_geom_torsion_atom_site_label_4
_geom_torsion
C19 C20 C21 C22 -57.7(6)
C20 C21 C22 C23 56.9(6)
C21 C22 C23 C18 -57.5(6)
C12 P1 C24 C28 179.9(4)
C18 P1 C24 C28 62.0(5)
Pt1 P1 C24 C28 -58.8(4)
C12 P1 C24 C5 -57.6(4)
C18 P1 C24 C5 -175.4(4)
Pt1 P1 C24 C5 63.8(4)
C5 C25 C26 C27 -55.6(7)
C25 C26 C27 C28 55.5(8)
C26 C27 C28 C24 -55.2(8)
C5 C24 C28 C27 54.9(7)
P1 C24 C28 C27 177.9(5)
C26 C25 C5 C24 56.8(7)
C28 C24 C5 C25 -56.4(7)
P1 C24 C5 C25 -179.9(4)
C16 C15 C14 C13 54.7(7)
C15 C14 C13 C12 -56.1(7)
C14 C13 C12 C17 57.8(6)
C14 C13 C12 P1 -169.2(4)
C24 P1 C12 C13 -173.1(4)
C18 P1 C12 C13 -59.0(5)
Pt1 P1 C12 C13 67.5(4)
C24 P1 C12 C17 -43.8(5)
C18 P1 C12 C17 70.3(5)
Pt1 P1 C12 C17 -163.2(4)
C13 C12 C17 C16 -58.0(6)
P1 C12 C17 C16 172.0(4)
C14 C15 C16 C17 -54.9(7)
C12 C17 C16 C15 56.1(7)
C21 C20 C19 C18 58.0(7)
C22 C23 C18 C19 58.4(6)
C22 C23 C18 P1 -171.5(4)
C20 C19 C18 C23 -58.1(6)
C20 C19 C18 P1 170.3(4)
C12 P1 C18 C23 -50.2(5)
C24 P1 C18 C23 63.0(5)
Pt1 P1 C18 C23 -177.4(4)
C12 P1 C18 C19 78.5(5)
C24 P1 C18 C19 -168.2(4)
Pt1 P1 C18 C19 -48.6(4)
